data_7158338
loop_
_publ_author_name
'Eltyshev, Alexander K.'
'Agafonova, Irina A.'
'Minin, Artem S.'
'Pozdina, Varvara A.'
'Shevirin, Vadim A.'
'Slepukhin, Pavel A.'
'Benassi, Enrico'
'Belskaya, Nataliya P.'

_publ_section_title
;
 Photophysics, photochemistry and bioimaging application of 8-azapurine
 derivatives.
;
_journal_issue 45
_journal_name_full 'Organic &amp; biomolecular chemistry'
_journal_page_first 9880
_journal_page_last 9896
_journal_paper_doi 10.1039/d1ob01801a
_journal_volume 19
_journal_year 2021
_chemical_formula_moiety 'C16 H15 Cl3 N6 O2'
_chemical_formula_sum 'C16 H15 Cl3 N6 O2'
_chemical_formula_weight 429.69
_space_group_crystal_system triclinic
_space_group_IT_number 2
_space_group_name_Hall '-P 1'
_space_group_name_H-M_alt 'P -1'
_atom_sites_solution_hydrogens geom
_atom_sites_solution_primary iterative
_atom_sites_solution_secondary difmap
_audit_creation_date 2021-03-12
_audit_creation_method
;
  Olex2 1.2-ac2
  (compiled 2012.03.27 svn.r2268, GUI svn.r4156)
;
_audit_update_record
;
2021-07-07 deposited with the CCDC.	2021-10-08 downloaded from the CCDC.
;
_cell_angle_alpha 86.573(5)
_cell_angle_beta 89.013(5)
_cell_angle_gamma 65.020(7)
_cell_formula_units_Z 2
_cell_length_a 7.9266(5)
_cell_length_b 8.4539(6)
_cell_length_c 15.2045(9)
_cell_measurement_reflns_used 2238
_cell_measurement_temperature 295(2)
_cell_measurement_theta_max 28.0030
_cell_measurement_theta_min 2.6600
_cell_volume 921.87(12)
_computing_cell_refinement 'CrysAlisPro 1.171.41.98a (Rigaku OD, 2021)'
_computing_data_collection 'CrysAlisPro 1.171.41.98a (Rigaku OD, 2021)'
_computing_data_reduction 'CrysAlisPro 1.171.41.98a (Rigaku OD, 2021)'
_computing_molecular_graphics
;
O. V. Dolomanov, L. J. Bourhis, R. J. Gildea, J. A. K. Howard and H. Puschmann,
OLEX2: a complete structure solution, refinement and analysis program.
J. Appl. Cryst. (2009). 42, 339-341.
;
_computing_publication_material
;
O. V. Dolomanov, L. J. Bourhis, R. J. Gildea, J. A. K. Howard and H. Puschmann,
OLEX2: a complete structure solution, refinement and analysis program.
J. Appl. Cryst. (2009). 42, 339-341.
;
_computing_structure_refinement
;
SHELXL, G.M. Sheldrick, Acta Cryst.
(2008). A64, 112-122
;
_computing_structure_solution 'J. Appl. Cryst. (2007) 40, 786-790'
_diffrn_ambient_temperature 295(2)
_diffrn_detector 'CCD plate'
_diffrn_detector_area_resol_mean 15.9555
_diffrn_detector_type Eos
_diffrn_measured_fraction_theta_full 0.9891
_diffrn_measured_fraction_theta_max 0.9891
_diffrn_measurement_details
;
List of Runs (angles in degrees, time in seconds):

  # Type    Start    End  Width  t~exp~   \w     \q     \k     \f   Frames
#--------------------------------------------------------------------------
  1  \w    -33.00   7.00   1.00   40.00    --  -18.75 -77.00 -60.00   40
  2  \w    -37.00   3.00   1.00   40.00    --  -18.75 -77.00-180.00   40
  3  \w    -37.00   5.00   1.00   40.00    --  -18.75 -77.00  60.00   42
  4  \w    -39.00  32.00   1.00   40.00    --   21.40 -57.00 150.00   71
  5  \w    -41.00  33.00   1.00   40.00    --   21.40 -57.00 -90.00   74
  6  \w    -41.00  30.00   1.00   40.00    --   21.40 -57.00  30.00   71
;
_diffrn_measurement_device 'four-circle diffractometer'
_diffrn_measurement_device_type 'Xcalibur, Eos'
_diffrn_measurement_method '\w scans'
_diffrn_orient_matrix_type 'CrysAlisPro convention (1999,Acta A55,543-557)'
_diffrn_orient_matrix_UB_11 -0.0812221000
_diffrn_orient_matrix_UB_12 0.0797151000
_diffrn_orient_matrix_UB_13 0.0008359000
_diffrn_orient_matrix_UB_21 0.0089808000
_diffrn_orient_matrix_UB_22 0.0160719000
_diffrn_orient_matrix_UB_23 -0.0457761000
_diffrn_orient_matrix_UB_31 -0.0553920000
_diffrn_orient_matrix_UB_32 -0.0445358000
_diffrn_orient_matrix_UB_33 -0.0093861000
_diffrn_radiation_monochromator graphite
_diffrn_radiation_probe x-ray
_diffrn_radiation_type 'Mo K\a'
_diffrn_radiation_wavelength 0.71073
_diffrn_reflns_av_R_equivalents 0.0255
_diffrn_reflns_av_unetI/netI 0.0551
_diffrn_reflns_limit_h_max 10
_diffrn_reflns_limit_h_min -10
_diffrn_reflns_limit_k_max 11
_diffrn_reflns_limit_k_min -11
_diffrn_reflns_limit_l_max 20
_diffrn_reflns_limit_l_min -19
_diffrn_reflns_number 7218
_diffrn_reflns_theta_full 28.28
_diffrn_reflns_theta_max 28.28
_diffrn_reflns_theta_min 2.66
_diffrn_source 'fine-focus sealed X-ray tube'
_diffrn_source_type 'Enhance (Mo) X-ray Source'
_exptl_absorpt_coefficient_mu 0.523
_exptl_absorpt_correction_T_max 1.00000
_exptl_absorpt_correction_T_min 0.94710
_exptl_absorpt_correction_type multi-scan
_exptl_absorpt_process_details
;
CrysAlisPro 1.171.41.98a (Rigaku Oxford Diffraction, 2021)
Empirical absorption correction using spherical harmonics,
implemented in SCALE3 ABSPACK scaling algorithm.
;
_exptl_crystal_colour yellow
_exptl_crystal_colour_primary yellow
_exptl_crystal_density_diffrn 1.548
_exptl_crystal_density_method 'not measured'
_exptl_crystal_description plank
_exptl_crystal_F_000 440
_exptl_crystal_size_max 0.48
_exptl_crystal_size_mid 0.19
_exptl_crystal_size_min 0.04
_refine_diff_density_max 0.503
_refine_diff_density_min -0.533
_refine_diff_density_rms 0.073
_refine_ls_extinction_method none
_refine_ls_goodness_of_fit_ref 1.034
_refine_ls_hydrogen_treatment mixed
_refine_ls_matrix_type full
_refine_ls_number_parameters 254
_refine_ls_number_reflns 4521
_refine_ls_number_restraints 4
_refine_ls_restrained_S_all 1.036
_refine_ls_R_factor_all 0.1174
_refine_ls_R_factor_gt 0.0703
_refine_ls_shift/su_max 0.000
_refine_ls_shift/su_mean 0.000
_refine_ls_structure_factor_coef Fsqd
_refine_ls_weighting_details 'calc w=1/[\s^2^(Fo^2^)+(0.1300P)^2^+0.2000P] where P=(Fo^2^+2Fc^2^)/3'
_refine_ls_weighting_scheme calc
_refine_ls_wR_factor_gt 0.1984
_refine_ls_wR_factor_ref 0.2439
_reflns_number_gt 2746
_reflns_number_total 4521
_reflns_threshold_expression >2sigma(I)
_cod_data_source_file d1ob01801a2.cif
_cod_data_source_block exp_1148
_cod_depositor_comments 'Adding full bibliography for 7158337--7158338.cif.'
_cod_original_cell_volume 921.88(10)
_cod_database_code 7158338
_reflns_odcompleteness_completeness 98.91
_reflns_odcompleteness_iscentric 1
_reflns_odcompleteness_theta 28.22
_oxdiff_exptl_absorpt_empirical_details
;
Empirical correction (ABSPACK) includes:
- Absorption correction using spherical harmonics
- Frame scaling
;
_oxdiff_exptl_absorpt_empirical_full_max 1.247
_oxdiff_exptl_absorpt_empirical_full_min 0.817

loop_
_space_group_symop_id
_space_group_symop_operation_xyz
1 'x, y, z'
2 '-x, -y, -z'

loop_
_atom_site_label
_atom_site_type_symbol
_atom_site_fract_x
_atom_site_fract_y
_atom_site_fract_z
_atom_site_U_iso_or_equiv
_atom_site_adp_type
_atom_site_occupancy
_atom_site_symmetry_multiplicity
_atom_site_calc_flag
_atom_site_refinement_flags
_atom_site_disorder_assembly
_atom_site_disorder_group
Cl3 Cl 0.77373(19) 0.48564(14) 0.89223(8) 0.0731(4) Uani 0.96 1 d P A 1
Cl2 Cl 0.8087(2) 0.78700(19) 0.94351(9) 0.0857(5) Uani 0.96 1 d P A 1
Cl1 Cl 0.4609(2) 0.7568(2) 0.96481(8) 0.0860(5) Uani 0.96 1 d P A 1
N7 N 0.3424(4) 0.8823(3) 0.55045(17) 0.0390(6) Uani 1 1 d . . .
O1 O 0.0262(4) 0.8372(4) 0.23616(18) 0.0626(8) Uani 1 1 d . . .
O2 O 0.1559(5) 1.5883(3) 0.76365(19) 0.0665(8) Uani 1 1 d . . .
N6 N 0.3256(4) 1.0326(3) 0.58023(18) 0.0396(6) Uani 1 1 d . . .
N2 N 0.4001(4) 1.2456(3) 0.72501(19) 0.0457(7) Uani 1 1 d . . .
N3 N 0.5329(4) 0.9777(4) 0.80087(18) 0.0434(7) Uani 1 1 d . . .
N8 N 0.4333(5) 0.7380(4) 0.60132(19) 0.0478(7) Uani 1 1 d . . .
N1 N 0.5679(5) 0.7041(4) 0.7459(2) 0.0510(8) Uani 1 1 d . . .
C5 C 0.4116(5) 0.9822(4) 0.6592(2) 0.0390(7) Uani 1 1 d . . .
C10 C 0.6594(6) 0.7133(5) 0.8944(3) 0.0552(10) Uani 1 1 d D . .
C9 C 0.4778(5) 0.8011(4) 0.6726(2) 0.0441(8) Uani 1 1 d . . .
C15 C 0.2610(5) 0.8750(4) 0.4689(2) 0.0395(7) Uani 1 1 d . . .
C4 C 0.4474(5) 1.0738(4) 0.7288(2) 0.0389(7) Uani 1 1 d . . .
C2 C 0.5851(5) 0.8035(4) 0.8041(2) 0.0440(8) Uani 1 1 d . A .
C16 C 0.1677(5) 1.0253(4) 0.4164(2) 0.0454(8) Uani 1 1 d . . .
H16 H 0.1590 1.1319 0.4341 0.055 Uiso 1 1 calc R . .
C20 C 0.2768(5) 0.7143(4) 0.4432(2) 0.0477(9) Uani 1 1 d . . .
H20 H 0.3398 0.6131 0.4786 0.057 Uiso 1 1 calc R . .
C18 C 0.1003(5) 0.8594(5) 0.3122(2) 0.0458(8) Uani 1 1 d . . .
C17 C 0.0875(5) 1.0182(5) 0.3378(2) 0.0487(9) Uani 1 1 d . . .
H17 H 0.0254 1.1195 0.3023 0.058 Uiso 1 1 calc R . .
C19 C 0.1974(6) 0.7076(5) 0.3642(3) 0.0519(9) Uani 1 1 d . . .
H19 H 0.2091 0.6007 0.3456 0.062 Uiso 1 1 calc R . .
C11 C 0.4412(6) 1.3321(5) 0.7973(2) 0.0506(9) Uani 1 1 d . . .
H11A H 0.5192 1.3888 0.7761 0.061 Uiso 1 1 calc R . .
H11B H 0.5078 1.2461 0.8441 0.061 Uiso 1 1 calc R . .
C14 C 0.2864(6) 1.3705(4) 0.6556(2) 0.0517(9) Uani 1 1 d . . .
H14A H 0.2538 1.3098 0.6114 0.062 Uiso 1 1 calc R . .
H14B H 0.3553 1.4305 0.6273 0.062 Uiso 1 1 calc R . .
C13 C 0.1119(7) 1.5008(5) 0.6972(3) 0.0653(12) Uani 1 1 d . . .
H13A H 0.0354 1.5859 0.6522 0.078 Uiso 1 1 calc R . .
H13B H 0.0408 1.4403 0.7226 0.078 Uiso 1 1 calc R . .
C12 C 0.2620(6) 1.4652(5) 0.8319(3) 0.0587(10) Uani 1 1 d . . .
H12A H 0.1897 1.4063 0.8577 0.070 Uiso 1 1 calc R . .
H12B H 0.2891 1.5262 0.8777 0.070 Uiso 1 1 calc R . .
C1 C -0.0512(7) 0.9818(6) 0.1742(3) 0.0687(12) Uani 1 1 d . . .
H1A H -0.0878 0.9455 0.1219 0.103 Uiso 1 1 calc R . .
H1B H 0.0399 1.0259 0.1595 0.103 Uiso 1 1 calc R . .
H1C H -0.1581 1.0720 0.1992 0.103 Uiso 1 1 calc R . .
Cl4 Cl 0.661(6) 0.849(4) 0.9738(18) 0.0857(5) Uani 0.04 1 d PD A 2
Cl5 Cl 0.541(4) 0.620(5) 0.952(2) 0.0860(5) Uani 0.04 1 d PD A 2
Cl6 Cl 0.879(3) 0.546(3) 0.8871(19) 0.0731(4) Uani 0.04 1 d PD A 2

loop_
_atom_site_aniso_label
_atom_site_aniso_U_11
_atom_site_aniso_U_22
_atom_site_aniso_U_33
_atom_site_aniso_U_23
_atom_site_aniso_U_13
_atom_site_aniso_U_12
Cl3 0.0924(9) 0.0419(6) 0.0737(8) 0.0098(5) -0.0232(7) -0.0183(6)
Cl2 0.1172(12) 0.0767(9) 0.0798(9) 0.0173(7) -0.0432(8) -0.0581(9)
Cl1 0.0836(9) 0.1007(11) 0.0512(7) 0.0152(6) 0.0023(6) -0.0196(8)
N7 0.0539(16) 0.0253(13) 0.0349(14) -0.0020(10) -0.0015(12) -0.0138(12)
O1 0.085(2) 0.0478(16) 0.0529(16) -0.0029(12) -0.0255(15) -0.0255(15)
O2 0.088(2) 0.0371(14) 0.0601(17) -0.0067(12) -0.0182(15) -0.0116(14)
N6 0.0526(16) 0.0276(13) 0.0369(15) -0.0030(11) -0.0014(13) -0.0151(12)
N2 0.0674(19) 0.0275(14) 0.0404(16) -0.0025(11) -0.0105(14) -0.0179(13)
N3 0.0597(18) 0.0300(14) 0.0393(15) -0.0012(11) -0.0056(13) -0.0178(13)
N8 0.071(2) 0.0295(14) 0.0410(16) 0.0004(12) -0.0106(14) -0.0195(14)
N1 0.075(2) 0.0290(14) 0.0436(17) 0.0032(12) -0.0143(15) -0.0172(14)
C5 0.0532(19) 0.0257(15) 0.0371(17) -0.0008(12) -0.0028(15) -0.0156(14)
C10 0.076(3) 0.0386(19) 0.047(2) 0.0034(16) -0.0138(19) -0.0205(19)
C9 0.059(2) 0.0284(16) 0.0437(19) -0.0041(14) -0.0049(16) -0.0170(15)
C15 0.0490(19) 0.0297(16) 0.0375(17) -0.0050(13) -0.0029(15) -0.0140(14)
C4 0.0487(18) 0.0298(15) 0.0374(17) -0.0028(13) -0.0024(14) -0.0154(14)
C2 0.057(2) 0.0322(17) 0.0402(18) 0.0040(14) -0.0089(16) -0.0166(15)
C16 0.062(2) 0.0298(16) 0.0419(19) -0.0029(14) -0.0025(16) -0.0163(15)
C20 0.058(2) 0.0298(17) 0.053(2) -0.0016(15) -0.0089(17) -0.0166(16)
C18 0.053(2) 0.0382(18) 0.044(2) -0.0039(15) -0.0094(16) -0.0173(16)
C17 0.065(2) 0.0363(18) 0.0401(19) -0.0007(14) -0.0087(17) -0.0168(17)
C19 0.067(2) 0.0322(17) 0.058(2) -0.0085(16) -0.0118(19) -0.0210(17)
C11 0.070(2) 0.0346(18) 0.049(2) -0.0047(15) -0.0120(18) -0.0229(17)
C14 0.080(3) 0.0275(16) 0.043(2) 0.0026(14) -0.0167(18) -0.0186(17)
C13 0.081(3) 0.037(2) 0.071(3) 0.0019(19) -0.030(2) -0.017(2)
C12 0.078(3) 0.039(2) 0.050(2) -0.0050(16) -0.010(2) -0.0149(19)
C1 0.089(3) 0.069(3) 0.052(2) 0.007(2) -0.021(2) -0.037(3)
Cl4 0.1172(12) 0.0767(9) 0.0798(9) 0.0173(7) -0.0432(8) -0.0581(9)
Cl5 0.0836(9) 0.1007(11) 0.0512(7) 0.0152(6) 0.0023(6) -0.0196(8)
Cl6 0.0924(9) 0.0419(6) 0.0737(8) 0.0098(5) -0.0232(7) -0.0183(6)

loop_
_atom_type_symbol
_atom_type_description
_atom_type_scat_dispersion_real
_atom_type_scat_dispersion_imag
_atom_type_scat_source
C C 0.0033 0.0016 'International Tables Vol C Tables 4.2.6.8 and 6.1.1.4'
H H 0.0000 0.0000 'International Tables Vol C Tables 4.2.6.8 and 6.1.1.4'
Cl Cl 0.1484 0.1585 'International Tables Vol C Tables 4.2.6.8 and 6.1.1.4'
N N 0.0061 0.0033 'International Tables Vol C Tables 4.2.6.8 and 6.1.1.4'
O O 0.0106 0.0060 'International Tables Vol C Tables 4.2.6.8 and 6.1.1.4'

loop_
_geom_angle_atom_site_label_1
_geom_angle_atom_site_label_2
_geom_angle_atom_site_label_3
_geom_angle
_geom_angle_site_symmetry_1
_geom_angle_site_symmetry_3
_geom_angle_publ_flag
N6 N7 N8 117.3(3) . . ?
N6 N7 C15 121.7(3) . . ?
N8 N7 C15 120.9(2) . . ?
C18 O1 C1 118.2(3) . . ?
C13 O2 C12 109.8(3) . . ?
N7 N6 C5 102.4(2) . . ?
C4 N2 C11 122.2(3) . . ?
C4 N2 C14 125.2(3) . . ?
C14 N2 C11 112.3(3) . . ?
C4 N3 C2 119.2(3) . . ?
N7 N8 C9 102.4(2) . . ?
C2 N1 C9 110.7(3) . . ?
N6 C5 C9 109.2(3) . . ?
N6 C5 C4 134.0(3) . . ?
C9 C5 C4 116.7(3) . . ?
Cl3 C10 Cl1 105.8(2) . . ?
Cl2 C10 Cl3 108.1(2) . . ?
Cl2 C10 Cl1 108.6(2) . . ?
C2 C10 Cl3 113.1(3) . . ?
C2 C10 Cl2 113.7(3) . . ?
C2 C10 Cl1 107.2(3) . . ?
C2 C10 Cl4 115.2(11) . . ?
C2 C10 Cl5 119.3(11) . . ?
C2 C10 Cl6 111.5(10) . . ?
Cl4 C10 Cl3 130.1(12) . . ?
Cl4 C10 Cl2 39.2(14) . . ?
Cl4 C10 Cl1 71.1(14) . . ?
Cl4 C10 Cl6 109.3(17) . . ?
Cl5 C10 Cl3 69.6(12) . . ?
Cl5 C10 Cl2 122.8(12) . . ?
Cl5 C10 Cl1 36.2(12) . . ?
Cl5 C10 Cl4 96.6(18) . . ?
Cl5 C10 Cl6 103.5(11) . . ?
Cl6 C10 Cl3 38.6(10) . . ?
Cl6 C10 Cl2 74.6(10) . . ?
Cl6 C10 Cl1 135.7(9) . . ?
N8 C9 N1 125.4(3) . . ?
N8 C9 C5 108.6(3) . . ?
N1 C9 C5 126.0(3) . . ?
C16 C15 N7 120.4(3) . . ?
C16 C15 C20 120.6(3) . . ?
C20 C15 N7 118.9(3) . . ?
N2 C4 C5 124.3(3) . . ?
N3 C4 N2 119.1(3) . . ?
N3 C4 C5 116.6(3) . . ?
N3 C2 C10 113.5(3) . . ?
N1 C2 N3 130.7(3) . . ?
N1 C2 C10 115.6(3) . . ?
C17 C16 C15 120.3(3) . . ?
C19 C20 C15 118.8(3) . . ?
O1 C18 C17 124.4(3) . . ?
O1 C18 C19 115.4(3) . . ?
C17 C18 C19 120.2(3) . . ?
C16 C17 C18 119.5(3) . . ?
C20 C19 C18 120.5(3) . . ?
N2 C11 C12 109.3(3) . . ?
N2 C14 C13 108.2(3) . . ?
O2 C13 C14 111.2(3) . . ?
O2 C12 C11 111.3(3) . . ?

loop_
_geom_bond_atom_site_label_1
_geom_bond_atom_site_label_2
_geom_bond_distance
_geom_bond_site_symmetry_2
_geom_bond_publ_flag
Cl3 C10 1.749(4) . ?
Cl2 C10 1.748(4) . ?
Cl1 C10 1.804(5) . ?
N7 N6 1.327(3) . ?
N7 N8 1.330(4) . ?
N7 C15 1.424(4) . ?
O1 C18 1.364(4) . ?
O1 C1 1.417(5) . ?
O2 C13 1.417(5) . ?
O2 C12 1.424(5) . ?
N6 C5 1.345(4) . ?
N2 C4 1.336(4) . ?
N2 C11 1.468(4) . ?
N2 C14 1.461(4) . ?
N3 C4 1.331(4) . ?
N3 C2 1.349(4) . ?
N8 C9 1.351(4) . ?
N1 C9 1.359(4) . ?
N1 C2 1.302(4) . ?
C5 C9 1.396(4) . ?
C5 C4 1.448(4) . ?
C10 C2 1.530(5) . ?
C10 Cl4 1.720(18) . ?
C10 Cl5 1.673(17) . ?
C10 Cl6 1.722(16) . ?
C15 C16 1.380(5) . ?
C15 C20 1.390(4) . ?
C16 C17 1.380(5) . ?
C20 C19 1.382(5) . ?
C18 C17 1.383(5) . ?
C18 C19 1.388(5) . ?
C11 C12 1.502(6) . ?
C14 C13 1.514(6) . ?
